data_8107434
loop_
_publ_author_name
'Chang, Jia-Yu'
'Ding, Qing-Ying'
'Xiao, Zhuan-Quan'
'Zhang, Ji'
'Chen, Shang-Xing'

_publ_section_title
;
 Crystal structure of (E)-2-((Z)-2-((1S,4R)-3,3-dimethylbicyclo[2.2.1]
 heptan-2-ylidene)ethylidene)hydrazine-1-carbothioamide, C24H38N6S2
;
_journal_issue 2
_journal_name_full 'Zeitschrift f\"ur Kristallographie - New Crystal Structures'
_journal_page_first 341
_journal_page_last 342
_journal_paper_doi 10.1515/ncrs-2023-0011
_journal_volume 238
_journal_year 2023
_chemical_formula_sum 'C24 H38 N6 S2'
_chemical_formula_weight 474.72
_chemical_name_systematic
;        
(E)-2-((Z)-2-((1S,4R)-3,3-dimethylbicyclo[2.2.1]heptan-2-ylidene)ethylidene)
hydrazine-1-carbothioamide
;
_space_group_crystal_system triclinic
_space_group_IT_number 2
_space_group_name_Hall '-P 1'
_space_group_name_H-M_alt 'P -1'
_atom_sites_solution_hydrogens geom
_audit_creation_method SHELXL-2014/7
_cell_angle_alpha 82.089(5)
_cell_angle_beta 88.307(6)
_cell_angle_gamma 75.992(6)
_cell_formula_units_Z 1
_cell_length_a 5.9953(4)
_cell_length_b 7.6132(5)
_cell_length_c 15.3709(10)
_cell_measurement_reflns_used 5051
_cell_measurement_temperature 293(2)
_cell_measurement_theta_max 20.05
_cell_measurement_theta_min 1.8
_cell_volume 674.23(8)
_computing_cell_refinement 'APEX2, SAINT and SADABS [1]'
_computing_data_collection 'APEX2, SAINT and SADABS [1]'
_computing_data_reduction 'APEX2, SAINT and SADABS [1]'
_computing_molecular_graphics 'Diamond 4.0 [4]'
_computing_publication_material 'SHELXL-2014/7 (Sheldrick, 2014) [2,3]'
_computing_structure_refinement 'SHELXL-2014/7 (Sheldrick, 2014) [2,3]'
_computing_structure_solution 'SHELXL-2014/7 (Sheldrick, 2014) [2,3]'
_diffrn_ambient_temperature 293(2)
_diffrn_measured_fraction_theta_full 0.998
_diffrn_measured_fraction_theta_max 0.998
_diffrn_measurement_device_type 'Bruker APEX-II CCD'
_diffrn_measurement_method '\f and \w scans'
_diffrn_radiation_monochromator graphite
_diffrn_radiation_source 'sealed tube'
_diffrn_radiation_type MoK\a
_diffrn_radiation_wavelength 0.71073
_diffrn_reflns_av_R_equivalents 0.0180
_diffrn_reflns_av_unetI/netI 0.0423
_diffrn_reflns_Laue_measured_fraction_full 0.998
_diffrn_reflns_Laue_measured_fraction_max 0.998
_diffrn_reflns_limit_h_max 7
_diffrn_reflns_limit_h_min -7
_diffrn_reflns_limit_k_max 9
_diffrn_reflns_limit_k_min -9
_diffrn_reflns_limit_l_max 18
_diffrn_reflns_limit_l_min -18
_diffrn_reflns_number 4725
_diffrn_reflns_point_group_measured_fraction_full 0.998
_diffrn_reflns_point_group_measured_fraction_max 0.998
_diffrn_reflns_theta_full 25.496
_diffrn_reflns_theta_max 25.496
_diffrn_reflns_theta_min 3.502
_exptl_absorpt_coefficient_mu 0.220
_exptl_crystal_colour YELLOW
_exptl_crystal_density_diffrn 1.169
_exptl_crystal_description BLOCK
_exptl_crystal_F_000 256
_exptl_crystal_size_max 0.220
_exptl_crystal_size_mid 0.170
_exptl_crystal_size_min 0.110
_refine_diff_density_max 0.304
_refine_diff_density_min -0.200
_refine_diff_density_rms 0.038
_refine_ls_extinction_coef .
_refine_ls_extinction_method none
_refine_ls_goodness_of_fit_ref 1.089
_refine_ls_hydrogen_treatment constr
_refine_ls_matrix_type full
_refine_ls_number_parameters 147
_refine_ls_number_reflns 2511
_refine_ls_number_restraints 0
_refine_ls_restrained_S_all 1.089
_refine_ls_R_factor_all 0.0810
_refine_ls_R_factor_gt 0.0587
_refine_ls_shift/su_max 0.000
_refine_ls_shift/su_mean 0.000
_refine_ls_structure_factor_coef Fsqd
_refine_ls_weighting_details 'w=1/[\s^2^(Fo^2^)+(0.0613P)^2^+0.1700P] where P=(Fo^2^+2Fc^2^)/3'
_refine_ls_weighting_scheme calc
_refine_ls_wR_factor_gt 0.1392
_refine_ls_wR_factor_ref 0.1516
_reflns_Friedel_coverage 0.000
_reflns_Friedel_fraction_full .
_reflns_Friedel_fraction_max .
_reflns_number_gt 1848
_reflns_number_total 2511
_reflns_threshold_expression 'I > 2\s(I)'
_cod_data_source_file suppl_j_ncrs-2023-0011_suppl.cif
_cod_data_source_block 2
_cod_original_cell_volume 674.24(8)
_cod_database_code 8107434
_shelx_shelxl_version_number 2014/7
_shelx_space_group_comment
;
The symmetry employed for this shelxl refinement is uniquely defined
by the following loop, which should always be used as a source of
symmetry information in preference to the above space-group names.
They are only intended as comments.
;
_shelx_estimated_absorpt_t_min 0.953
_shelx_estimated_absorpt_t_max 0.976
_publcif_funding_html
;
;

loop_
_space_group_symop_operation_xyz
'x, y, z'
'-x, -y, -z'

loop_
_atom_site_label
_atom_site_type_symbol
_atom_site_fract_x
_atom_site_fract_y
_atom_site_fract_z
_atom_site_U_iso_or_equiv
_atom_site_adp_type
_atom_site_occupancy
_atom_site_site_symmetry_order
_atom_site_calc_flag
_atom_site_refinement_flags_posn
_atom_site_refinement_flags_adp
_atom_site_refinement_flags_occupancy
_atom_site_disorder_assembly
_atom_site_disorder_group
C1 C -0.1324(4) 0.8262(3) 0.45895(16) 0.0465(6) Uani 1 1 d . . . . .
C2 C 0.3706(4) 0.7104(4) 0.33877(17) 0.0497(7) Uani 1 1 d . . . . .
H2 H 0.4373 0.6039 0.3754 0.060 Uiso 1 1 calc R U . . .
C3 C 0.4842(4) 0.7598(4) 0.25927(17) 0.0514(7) Uani 1 1 d . . . . .
H3 H 0.4315 0.8777 0.2303 0.062 Uiso 1 1 calc R U . . .
C4 C 0.6588(4) 0.6503(4) 0.22364(16) 0.0479(6) Uani 1 1 d . . . . .
C5 C 0.7911(5) 0.4605(4) 0.26217(19) 0.0688(9) Uani 1 1 d . . . . .
H5 H 0.7797 0.4323 0.3261 0.083 Uiso 1 1 calc R U . . .
C6 C 0.7236(6) 0.3264(5) 0.2100(2) 0.0829(10) Uani 1 1 d . . . . .
H6A H 0.5583 0.3541 0.2019 0.099 Uiso 1 1 calc R U . . .
H6B H 0.7758 0.2020 0.2389 0.099 Uiso 1 1 calc R U . . .
C7 C 0.8456(7) 0.3538(5) 0.1227(2) 0.0809(10) Uani 1 1 d . . . . .
H7A H 0.9620 0.2447 0.1138 0.097 Uiso 1 1 calc R U . . .
H7B H 0.7372 0.3843 0.0741 0.097 Uiso 1 1 calc R U . . .
C8 C 0.9524(5) 0.5095(4) 0.13090(19) 0.0646(8) Uani 1 1 d . . . . .
H8 H 1.0753 0.5201 0.0885 0.078 Uiso 1 1 calc R U . . .
C9 C 0.7661(5) 0.6906(4) 0.13376(17) 0.0536(7) Uani 1 1 d . . . . .
C10 C 1.0361(5) 0.4583(5) 0.2275(2) 0.0818(11) Uani 1 1 d . . . . .
H10A H 1.1415 0.3389 0.2387 0.098 Uiso 1 1 calc R U . . .
H10B H 1.1007 0.5502 0.2482 0.098 Uiso 1 1 calc R U . . .
C11 C 0.5880(6) 0.7338(5) 0.06091(19) 0.0805(10) Uani 1 1 d . . . . .
H11A H 0.4839 0.8497 0.0655 0.121 Uiso 1 1 calc R U . . .
H11B H 0.5039 0.6404 0.0662 0.121 Uiso 1 1 calc R U . . .
H11C H 0.6635 0.7385 0.0050 0.121 Uiso 1 1 calc R U . . .
C12 C 0.8804(6) 0.8502(5) 0.1311(2) 0.0826(10) Uani 1 1 d . . . . .
H12A H 0.7652 0.9602 0.1366 0.124 Uiso 1 1 calc R U . . .
H12B H 0.9594 0.8644 0.0763 0.124 Uiso 1 1 calc R U . . .
H12C H 0.9883 0.8262 0.1787 0.124 Uiso 1 1 calc R U . . .
N1 N 0.1775(4) 0.8110(3) 0.36033(14) 0.0514(6) Uani 1 1 d . . . . .
N2 N 0.0735(3) 0.7359(3) 0.43221(13) 0.0520(6) Uani 1 1 d . . . . .
H2A H 0.1403 0.6312 0.4600 0.062 Uiso 1 1 calc R U . . .
N3 N -0.2120(4) 0.9950(3) 0.42077(15) 0.0662(7) Uani 1 1 d . . . . .
H3A H -0.1327 1.0424 0.3807 0.079 Uiso 1 1 calc R U . . .
H3B H -0.3432 1.0578 0.4359 0.079 Uiso 1 1 calc R U . . .
S1 S -0.27329(13) 0.72322(10) 0.53885(5) 0.0726(3) Uani 1 1 d . . . . .

loop_
_atom_site_aniso_label
_atom_site_aniso_U_11
_atom_site_aniso_U_22
_atom_site_aniso_U_33
_atom_site_aniso_U_23
_atom_site_aniso_U_13
_atom_site_aniso_U_12
C1 0.0490(14) 0.0435(14) 0.0418(14) -0.0097(11) 0.0061(12) 0.0004(11)
C2 0.0520(15) 0.0482(15) 0.0501(16) -0.0147(12) 0.0080(13) -0.0108(12)
C3 0.0539(15) 0.0482(15) 0.0538(16) -0.0093(13) 0.0097(13) -0.0154(12)
C4 0.0500(15) 0.0513(15) 0.0460(15) -0.0110(12) 0.0092(12) -0.0179(12)
C5 0.084(2) 0.0659(19) 0.0495(17) -0.0075(15) 0.0234(16) -0.0075(16)
C6 0.088(2) 0.066(2) 0.096(3) -0.0083(19) 0.024(2) -0.0246(18)
C7 0.105(3) 0.078(2) 0.067(2) -0.0169(18) 0.0092(19) -0.034(2)
C8 0.0712(19) 0.0667(19) 0.0609(19) -0.0213(15) 0.0344(16) -0.0232(15)
C9 0.0611(16) 0.0581(17) 0.0469(15) -0.0096(13) 0.0139(13) -0.0245(13)
C10 0.0537(18) 0.089(2) 0.098(3) -0.026(2) -0.0166(18) 0.0011(17)
C11 0.086(2) 0.102(3) 0.0489(18) 0.0010(18) 0.0054(17) -0.021(2)
C12 0.095(2) 0.071(2) 0.091(2) -0.0150(19) 0.031(2) -0.0401(19)
N1 0.0547(13) 0.0487(12) 0.0492(13) -0.0112(10) 0.0146(11) -0.0084(10)
N2 0.0529(13) 0.0434(12) 0.0504(13) -0.0052(10) 0.0141(11) 0.0043(10)
N3 0.0660(15) 0.0466(13) 0.0691(16) 0.0065(11) 0.0254(13) 0.0081(11)
S1 0.0699(5) 0.0481(4) 0.0770(6) 0.0097(4) 0.0355(4) 0.0152(4)

loop_
_atom_type_symbol
_atom_type_description
_atom_type_scat_dispersion_real
_atom_type_scat_dispersion_imag
_atom_type_scat_source
C C 0.0033 0.0016 'International Tables Vol C Tables 4.2.6.8 and 6.1.1.4'
H H 0.0000 0.0000 'International Tables Vol C Tables 4.2.6.8 and 6.1.1.4'
N N 0.0061 0.0033 'International Tables Vol C Tables 4.2.6.8 and 6.1.1.4'
S S 0.1246 0.1234 'International Tables Vol C Tables 4.2.6.8 and 6.1.1.4'

loop_
_geom_angle_atom_site_label_1
_geom_angle_atom_site_label_2
_geom_angle_atom_site_label_3
_geom_angle
_geom_angle_site_symmetry_1
_geom_angle_site_symmetry_3
N3 C1 N2 116.9(2) . .
N3 C1 S1 123.37(19) . .
N2 C1 S1 119.70(19) . .
N1 C2 C3 121.0(3) . .
N1 C2 H2 119.5 . .
C3 C2 H2 119.5 . .
C4 C3 C2 125.0(3) . .
C4 C3 H3 117.5 . .
C2 C3 H3 117.5 . .
C3 C4 C5 127.7(2) . .
C3 C4 C9 126.4(3) . .
C5 C4 C9 105.9(2) . .
C6 C5 C4 107.1(3) . .
C6 C5 C10 101.4(2) . .
C4 C5 C10 101.7(3) . .
C6 C5 H5 115.0 . .
C4 C5 H5 115.0 . .
C10 C5 H5 115.0 . .
C5 C6 C7 103.3(3) . .
C5 C6 H6A 111.1 . .
C7 C6 H6A 111.1 . .
C5 C6 H6B 111.1 . .
C7 C6 H6B 111.1 . .
H6A C6 H6B 109.1 . .
C8 C7 C6 104.0(2) . .
C8 C7 H7A 111.0 . .
C6 C7 H7A 111.0 . .
C8 C7 H7B 111.0 . .
C6 C7 H7B 111.0 . .
H7A C7 H7B 109.0 . .
C7 C8 C10 99.8(3) . .
C7 C8 C9 111.3(3) . .
C10 C8 C9 102.7(2) . .
C7 C8 H8 113.9 . .
C10 C8 H8 113.9 . .
C9 C8 H8 113.9 . .
C11 C9 C12 109.0(3) . .
C11 C9 C4 111.3(2) . .
C12 C9 C4 111.3(2) . .
C11 C9 C8 114.4(2) . .
C12 C9 C8 110.0(2) . .
C4 C9 C8 100.6(2) . .
C5 C10 C8 92.6(2) . .
C5 C10 H10A 113.2 . .
C8 C10 H10A 113.2 . .
C5 C10 H10B 113.2 . .
C8 C10 H10B 113.2 . .
H10A C10 H10B 110.5 . .
C9 C11 H11A 109.5 . .
C9 C11 H11B 109.5 . .
H11A C11 H11B 109.5 . .
C9 C11 H11C 109.5 . .
H11A C11 H11C 109.5 . .
H11B C11 H11C 109.5 . .
C9 C12 H12A 109.5 . .
C9 C12 H12B 109.5 . .
H12A C12 H12B 109.5 . .
C9 C12 H12C 109.5 . .
H12A C12 H12C 109.5 . .
H12B C12 H12C 109.5 . .
C2 N1 N2 114.7(2) . .
C1 N2 N1 119.9(2) . .
C1 N2 H2A 120.0 . .
N1 N2 H2A 120.0 . .
C1 N3 H3A 120.0 . .
C1 N3 H3B 120.0 . .
H3A N3 H3B 120.0 . .

loop_
_geom_bond_atom_site_label_1
_geom_bond_atom_site_label_2
_geom_bond_distance
_geom_bond_site_symmetry_2
C1 N3 1.317(3) .
C1 N2 1.342(3) .
C1 S1 1.683(3) .
C2 N1 1.286(3) .
C2 C3 1.430(3) .
C2 H2 0.9300 .
C3 C4 1.327(3) .
C3 H3 0.9300 .
C4 C5 1.518(4) .
C4 C9 1.531(3) .
C5 C6 1.515(4) .
C5 C10 1.544(4) .
C5 H5 0.9800 .
C6 C7 1.522(4) .
C6 H6A 0.9700 .
C6 H6B 0.9700 .
C7 C8 1.498(4) .
C7 H7A 0.9700 .
C7 H7B 0.9700 .
C8 C10 1.549(4) .
C8 C9 1.555(4) .
C8 H8 0.9800 .
C9 C11 1.517(4) .
C9 C12 1.528(4) .
C10 H10A 0.9700 .
C10 H10B 0.9700 .
C11 H11A 0.9600 .
C11 H11B 0.9600 .
C11 H11C 0.9600 .
C12 H12A 0.9600 .
C12 H12B 0.9600 .
C12 H12C 0.9600 .
N1 N2 1.377(3) .
N2 H2A 0.8600 .
N3 H3A 0.8600 .
N3 H3B 0.8600 .

loop_
_geom_torsion_atom_site_label_1
_geom_torsion_atom_site_label_2
_geom_torsion_atom_site_label_3
_geom_torsion_atom_site_label_4
_geom_torsion
_geom_torsion_site_symmetry_1
_geom_torsion_site_symmetry_2
_geom_torsion_site_symmetry_3
_geom_torsion_site_symmetry_4
N1 C2 C3 C4 -166.9(2) . . . .
C2 C3 C4 C5 -6.8(4) . . . .
C2 C3 C4 C9 172.5(2) . . . .
C3 C4 C5 C6 108.4(3) . . . .
C9 C4 C5 C6 -71.0(3) . . . .
C3 C4 C5 C10 -145.7(3) . . . .
C9 C4 C5 C10 35.0(3) . . . .
C4 C5 C6 C7 73.2(3) . . . .
C10 C5 C6 C7 -33.0(3) . . . .
C5 C6 C7 C8 -4.6(4) . . . .
C6 C7 C8 C10 40.2(3) . . . .
C6 C7 C8 C9 -67.6(3) . . . .
C3 C4 C9 C11 -56.7(4) . . . .
C5 C4 C9 C11 122.7(3) . . . .
C3 C4 C9 C12 65.1(4) . . . .
C5 C4 C9 C12 -115.5(3) . . . .
C3 C4 C9 C8 -178.4(3) . . . .
C5 C4 C9 C8 1.0(3) . . . .
C7 C8 C9 C11 -50.2(3) . . . .
C10 C8 C9 C11 -156.2(3) . . . .
C7 C8 C9 C12 -173.3(2) . . . .
C10 C8 C9 C12 80.7(3) . . . .
C7 C8 C9 C4 69.3(3) . . . .
C10 C8 C9 C4 -36.7(3) . . . .
C6 C5 C10 C8 55.6(3) . . . .
C4 C5 C10 C8 -54.7(3) . . . .
C7 C8 C10 C5 -58.3(3) . . . .
C9 C8 C10 C5 56.4(3) . . . .
C3 C2 N1 N2 172.0(2) . . . .
N3 C1 N2 N1 -8.3(4) . . . .
S1 C1 N2 N1 172.58(18) . . . .
C2 N1 N2 C1 -177.8(2) . . . .
